data_4304390
loop_
_publ_author_name
'Ying Yang'
'Thomas Schulz'
'Michael John'
'Arne Ringe'
'Herbert W. Roesky'
'Dietmar Stalke'
'J\"org Magull'
'Hongqi Ye'

_publ_contact_author 'Prof. Dr. Dietmar Stalke; Prof. Dr. Herbert Roesky'
_publ_contact_author_email 'dstalke@chemie.uni-goettingen.de, hroesky@gwdg.de'
_publ_section_title
;
Synthesis, Characterization, and Reaction of Aluminum Halide Amides
Supported by a Bulky \b-Diketiminato Ligand
;
_journal_name_full 'Inorganic Chemistry'
_journal_page_first 2585
_journal_page_last 2592
_journal_paper_doi 10.1021/ic701896r
_journal_volume 47
_journal_year 2008
_chemical_formula_sum 'C35 H55 Al Cl N3'
_chemical_formula_weight 580.25
_chemical_name_systematic
; 
 ? 
;
_space_group_IT_number 14
_symmetry_cell_setting monoclinic
_symmetry_space_group_name_Hall '-P 2yn'
_symmetry_space_group_name_H-M 'P 1 21/n 1'
_atom_sites_solution_hydrogens geom
_atom_sites_solution_primary direct
_atom_sites_solution_secondary difmap
_audit_creation_method SHELXL-97
_cell_angle_alpha 90.00
_cell_angle_beta 97.4050(10)
_cell_angle_gamma 90.00
_cell_formula_units_Z 4
_cell_length_a 10.0276(8)
_cell_length_b 20.3125(16)
_cell_length_c 16.7958(13)
_cell_measurement_reflns_used 9863
_cell_measurement_temperature 100(2)
_cell_measurement_theta_max 25.16
_cell_measurement_theta_min 2.46
_cell_volume 3392.5(5)
_computing_cell_refinement 'SAINT V7.23A'
_computing_data_collection 'APEX2 v2.1.0'
_computing_data_reduction 'SAINT V7.23A'
_computing_molecular_graphics 'XP in SHELXTL ver. 6.12'
_computing_publication_material 'XP in SHELXTL ver. 6.12'
_computing_structure_refinement 'SHELXL in SHELXTL ver. 6.12'
_computing_structure_solution 'SHELXS in SHELXTL ver. 6.12'
_diffrn_ambient_temperature 100(2)
_diffrn_measured_fraction_theta_full 0.997
_diffrn_measured_fraction_theta_max 0.997
_diffrn_measurement_device_type 'Bruker Smart Apex II with D8-Goniometer'
_diffrn_measurement_method 'omega scans'
_diffrn_radiation_monochromator graphite
_diffrn_radiation_source 'fine-focus sealed tube'
_diffrn_radiation_type MoK\a
_diffrn_radiation_wavelength 0.71073
_diffrn_reflns_av_R_equivalents 0.0264
_diffrn_reflns_av_sigmaI/netI 0.0162
_diffrn_reflns_limit_h_max 11
_diffrn_reflns_limit_h_min -12
_diffrn_reflns_limit_k_max 24
_diffrn_reflns_limit_k_min 0
_diffrn_reflns_limit_l_max 20
_diffrn_reflns_limit_l_min 0
_diffrn_reflns_number 38060
_diffrn_reflns_theta_full 25.21
_diffrn_reflns_theta_max 25.21
_diffrn_reflns_theta_min 2.64
_exptl_absorpt_coefficient_mu 0.165
_exptl_absorpt_correction_T_max 0.99
_exptl_absorpt_correction_T_min 0.894196
_exptl_absorpt_correction_type empirical
_exptl_absorpt_process_details 'SADABS v2.10'
_exptl_crystal_colour colourless
_exptl_crystal_density_diffrn 1.136
_exptl_crystal_density_method 'not measured'
_exptl_crystal_description block
_exptl_crystal_F_000 1264
_exptl_crystal_size_max 0.25
_exptl_crystal_size_mid 0.2
_exptl_crystal_size_min 0.1
_refine_diff_density_max 0.286
_refine_diff_density_min -0.282
_refine_diff_density_rms 0.043
_refine_ls_extinction_method none
_refine_ls_goodness_of_fit_ref 1.039
_refine_ls_hydrogen_treatment mixed
_refine_ls_matrix_type full
_refine_ls_number_parameters 375
_refine_ls_number_reflns 6089
_refine_ls_number_restraints 0
_refine_ls_restrained_S_all 1.039
_refine_ls_R_factor_all 0.0379
_refine_ls_R_factor_gt 0.0329
_refine_ls_shift/su_max 0.002
_refine_ls_shift/su_mean 0.000
_refine_ls_structure_factor_coef Fsqd
_refine_ls_weighting_details 'calc w=1/[\s^2^(Fo^2^)+(0.0472P)^2^+1.4306P] where P=(Fo^2^+2Fc^2^)/3'
_refine_ls_weighting_scheme calc
_refine_ls_wR_factor_gt 0.0877
_refine_ls_wR_factor_ref 0.0918
_reflns_number_gt 5390
_reflns_number_total 6089
_reflns_threshold_expression >2sigma(I)
_cod_data_source_file ic701896r-file002_2.cif
_cod_data_source_block LAl(Cl)NiPr2
_cod_database_code 4304390

loop_
_symmetry_equiv_pos_as_xyz
'x, y, z'
'-x+1/2, y+1/2, -z+1/2'
'-x, -y, -z'
'x-1/2, -y-1/2, z-1/2'

loop_
_atom_site_label
_atom_site_type_symbol
_atom_site_fract_x
_atom_site_fract_y
_atom_site_fract_z
_atom_site_U_iso_or_equiv
_atom_site_adp_type
_atom_site_occupancy
_atom_site_symmetry_multiplicity
_atom_site_calc_flag
_atom_site_refinement_flags
_atom_site_disorder_assembly
_atom_site_disorder_group
Cl1 Cl 0.25131(3) 0.247994(15) 1.141225(19) 0.02080(10) Uani 1 1 d . . .
Al1 Al 0.22056(4) 0.243851(18) 1.01179(2) 0.01461(10) Uani 1 1 d . . .
N1 N 0.32577(11) 0.31797(5) 0.98415(6) 0.0162(2) Uani 1 1 d . . .
N2 N 0.33613(10) 0.17744(5) 0.98003(6) 0.0158(2) Uani 1 1 d . . .
N3 N 0.04597(11) 0.23415(5) 0.97269(6) 0.0176(2) Uani 1 1 d . . .
C1 C 0.55067(14) 0.37081(7) 0.99281(9) 0.0242(3) Uani 1 1 d . . .
H1A H 0.4992 0.4077 0.9669 0.036 Uiso 1 1 calc R . .
H1B H 0.6246 0.3597 0.9623 0.036 Uiso 1 1 calc R . .
H1C H 0.5874 0.3832 1.0477 0.036 Uiso 1 1 calc R . .
C2 C 0.45970(13) 0.31192(7) 0.99527(8) 0.0182(3) Uani 1 1 d . . .
C3 C 0.52482(13) 0.25094(6) 1.00858(8) 0.0196(3) Uani 1 1 d . . .
H3 H 0.6179 0.2527 1.0284 0.023 Uiso 1 1 calc R . .
C4 C 0.46994(13) 0.18822(6) 0.99635(8) 0.0180(3) Uani 1 1 d . . .
C5 C 0.56576(13) 0.13085(7) 1.00280(9) 0.0225(3) Uani 1 1 d . . .
H5A H 0.5652 0.1093 1.0550 0.034 Uiso 1 1 calc R . .
H5B H 0.6567 0.1466 0.9979 0.034 Uiso 1 1 calc R . .
H5C H 0.5377 0.0993 0.9597 0.034 Uiso 1 1 calc R . .
C10 C 0.26641(13) 0.38215(6) 0.96443(8) 0.0176(3) Uani 1 1 d . . .
C11 C 0.26022(13) 0.43002(6) 1.02457(8) 0.0197(3) Uani 1 1 d . . .
C12 C 0.19471(14) 0.48928(7) 1.00252(9) 0.0240(3) Uani 1 1 d . . .
H12 H 0.1881 0.5220 1.0423 0.029 Uiso 1 1 calc R . .
C13 C 0.13922(15) 0.50140(7) 0.92412(9) 0.0266(3) Uani 1 1 d . . .
H13 H 0.0940 0.5418 0.9106 0.032 Uiso 1 1 calc R . .
C14 C 0.14986(14) 0.45450(7) 0.86542(8) 0.0241(3) Uani 1 1 d . . .
H14 H 0.1130 0.4636 0.8116 0.029 Uiso 1 1 calc R . .
C15 C 0.21330(13) 0.39438(7) 0.88355(8) 0.0200(3) Uani 1 1 d . . .
C20 C 0.29214(12) 0.11270(6) 0.95092(8) 0.0171(3) Uani 1 1 d . . .
C21 C 0.27650(13) 0.10120(7) 0.86713(8) 0.0192(3) Uani 1 1 d . . .
C22 C 0.22941(14) 0.03968(7) 0.83934(8) 0.0222(3) Uani 1 1 d . . .
H22 H 0.2194 0.0308 0.7834 0.027 Uiso 1 1 calc R . .
C23 C 0.19692(14) -0.00878(7) 0.89172(9) 0.0232(3) Uani 1 1 d . . .
H23 H 0.1625 -0.0499 0.8715 0.028 Uiso 1 1 calc R . .
C24 C 0.21484(13) 0.00295(7) 0.97354(8) 0.0219(3) Uani 1 1 d . . .
H24 H 0.1929 -0.0306 1.0091 0.026 Uiso 1 1 calc R . .
C25 C 0.26463(13) 0.06319(6) 1.00498(8) 0.0189(3) Uani 1 1 d . . .
C30 C -0.07137(13) 0.25450(6) 1.01171(8) 0.0197(3) Uani 1 1 d . . .
H30 H -0.1527 0.2488 0.9711 0.024 Uiso 1 1 calc R . .
C31 C -0.06393(15) 0.32728(7) 1.03443(10) 0.0301(3) Uani 1 1 d . . .
H31A H 0.0160 0.3351 1.0734 0.045 Uiso 1 1 calc R . .
H31B H -0.1446 0.3396 1.0582 0.045 Uiso 1 1 calc R . .
H31C H -0.0584 0.3539 0.9863 0.045 Uiso 1 1 calc R . .
C32 C -0.09290(14) 0.21214(8) 1.08424(8) 0.0264(3) Uani 1 1 d . . .
H32A H -0.0999 0.1658 1.0681 0.040 Uiso 1 1 calc R . .
H32B H -0.1760 0.2257 1.1046 0.040 Uiso 1 1 calc R . .
H32C H -0.0167 0.2178 1.1264 0.040 Uiso 1 1 calc R . .
C33 C 0.00862(13) 0.20524(7) 0.89257(8) 0.0241(3) Uani 1 1 d . . .
H33 H 0.0945 0.1978 0.8695 0.029 Uiso 1 1 calc R . .
C34 C -0.07664(17) 0.25103(9) 0.83440(10) 0.0411(4) Uani 1 1 d . . .
H34A H -0.1704 0.2494 0.8451 0.062 Uiso 1 1 calc R . .
H34B H -0.0715 0.2368 0.7791 0.062 Uiso 1 1 calc R . .
H34C H -0.0427 0.2962 0.8417 0.062 Uiso 1 1 calc R . .
C35 C -0.05901(15) 0.13771(8) 0.89532(10) 0.0341(4) Uani 1 1 d . . .
H35A H -0.0014 0.1084 0.9312 0.051 Uiso 1 1 calc R . .
H35B H -0.0728 0.1188 0.8412 0.051 Uiso 1 1 calc R . .
H35C H -0.1460 0.1428 0.9153 0.051 Uiso 1 1 calc R . .
C110 C 0.32362(14) 0.42177(7) 1.11198(8) 0.0215(3) Uani 1 1 d . . .
H110 H 0.3692 0.3779 1.1174 0.026 Uiso 1 1 calc R . .
C111 C 0.42964(15) 0.47529(7) 1.13645(9) 0.0285(3) Uani 1 1 d . . .
H11D H 0.4956 0.4758 1.0982 0.043 Uiso 1 1 calc R . .
H11E H 0.4753 0.4659 1.1904 0.043 Uiso 1 1 calc R . .
H11F H 0.3855 0.5183 1.1364 0.043 Uiso 1 1 calc R . .
C112 C 0.21797(15) 0.42404(7) 1.17053(9) 0.0275(3) Uani 1 1 d . . .
H11A H 0.1696 0.4660 1.1645 0.041 Uiso 1 1 calc R . .
H11B H 0.2627 0.4199 1.2257 0.041 Uiso 1 1 calc R . .
H11C H 0.1542 0.3877 1.1587 0.041 Uiso 1 1 calc R . .
C150 C 0.23020(14) 0.34470(7) 0.81739(8) 0.0234(3) Uani 1 1 d . . .
H150 H 0.2105 0.3000 0.8379 0.028 Uiso 1 1 calc R . .
C151 C 0.13484(16) 0.35640(7) 0.73956(8) 0.0293(3) Uani 1 1 d . . .
H15D H 0.0425 0.3610 0.7521 0.044 Uiso 1 1 calc R . .
H15E H 0.1398 0.3190 0.7033 0.044 Uiso 1 1 calc R . .
H15F H 0.1613 0.3967 0.7136 0.044 Uiso 1 1 calc R . .
C152 C 0.37579(16) 0.34424(8) 0.79727(9) 0.0323(4) Uani 1 1 d . . .
H15A H 0.3829 0.3134 0.7531 0.048 Uiso 1 1 calc R . .
H15B H 0.4368 0.3305 0.8447 0.048 Uiso 1 1 calc R . .
H15C H 0.4003 0.3885 0.7812 0.048 Uiso 1 1 calc R . .
C210 C 0.31193(14) 0.15301(7) 0.80733(8) 0.0216(3) Uani 1 1 d . . .
H210 H 0.3106 0.1970 0.8339 0.026 Uiso 1 1 calc R . .
C211 C 0.21104(16) 0.15513(8) 0.73055(8) 0.0287(3) Uani 1 1 d . . .
H21D H 0.2197 0.1150 0.6993 0.043 Uiso 1 1 calc R . .
H21E H 0.2295 0.1936 0.6985 0.043 Uiso 1 1 calc R . .
H21F H 0.1195 0.1581 0.7448 0.043 Uiso 1 1 calc R . .
C212 C 0.45407(15) 0.14212(8) 0.78490(9) 0.0307(3) Uani 1 1 d . . .
H21A H 0.5198 0.1455 0.8332 0.046 Uiso 1 1 calc R . .
H21B H 0.4735 0.1756 0.7460 0.046 Uiso 1 1 calc R . .
H21C H 0.4596 0.0983 0.7612 0.046 Uiso 1 1 calc R . .
C250 C 0.28898(14) 0.07191(7) 1.09596(8) 0.0205(3) Uani 1 1 d . . .
H250 H 0.3328 0.1157 1.1077 0.025 Uiso 1 1 calc R . .
C251 C 0.15636(15) 0.07119(8) 1.13235(9) 0.0290(3) Uani 1 1 d . . .
H25D H 0.0966 0.1055 1.1070 0.044 Uiso 1 1 calc R . .
H25E H 0.1746 0.0795 1.1902 0.044 Uiso 1 1 calc R . .
H25F H 0.1131 0.0281 1.1230 0.044 Uiso 1 1 calc R . .
C252 C 0.38316(15) 0.01862(7) 1.13603(9) 0.0267(3) Uani 1 1 d . . .
H25A H 0.3390 -0.0244 1.1290 0.040 Uiso 1 1 calc R . .
H25B H 0.4042 0.0283 1.1934 0.040 Uiso 1 1 calc R . .
H25C H 0.4664 0.0180 1.1112 0.040 Uiso 1 1 calc R . .

loop_
_atom_site_aniso_label
_atom_site_aniso_U_11
_atom_site_aniso_U_22
_atom_site_aniso_U_33
_atom_site_aniso_U_23
_atom_site_aniso_U_13
_atom_site_aniso_U_12
Cl1 0.02270(18) 0.02512(18) 0.01418(17) 0.00001(12) 0.00083(13) -0.00077(12)
Al1 0.0131(2) 0.0168(2) 0.0139(2) 0.00029(14) 0.00166(15) 0.00049(14)
N1 0.0160(5) 0.0174(5) 0.0152(5) 0.0006(4) 0.0021(4) 0.0008(4)
N2 0.0156(5) 0.0163(5) 0.0159(5) 0.0007(4) 0.0031(4) 0.0001(4)
N3 0.0140(5) 0.0224(6) 0.0166(6) -0.0016(4) 0.0028(4) 0.0002(4)
C1 0.0192(7) 0.0216(7) 0.0322(8) 0.0005(6) 0.0047(6) -0.0014(6)
C2 0.0179(7) 0.0219(7) 0.0151(6) -0.0009(5) 0.0029(5) -0.0014(5)
C3 0.0123(6) 0.0237(7) 0.0226(7) 0.0000(5) 0.0018(5) 0.0001(5)
C4 0.0163(6) 0.0225(7) 0.0157(6) 0.0012(5) 0.0040(5) 0.0024(5)
C5 0.0172(7) 0.0221(7) 0.0281(7) -0.0001(6) 0.0030(5) 0.0015(5)
C10 0.0148(6) 0.0174(6) 0.0209(7) 0.0020(5) 0.0038(5) -0.0008(5)
C11 0.0174(6) 0.0205(7) 0.0217(7) 0.0007(5) 0.0040(5) -0.0017(5)
C12 0.0259(7) 0.0191(7) 0.0272(8) -0.0035(6) 0.0040(6) 0.0016(6)
C13 0.0279(8) 0.0202(7) 0.0313(8) 0.0036(6) 0.0017(6) 0.0060(6)
C14 0.0263(7) 0.0238(7) 0.0215(7) 0.0044(6) 0.0011(6) 0.0019(6)
C15 0.0186(7) 0.0218(7) 0.0199(7) 0.0018(5) 0.0039(5) -0.0007(5)
C20 0.0136(6) 0.0176(6) 0.0204(7) -0.0015(5) 0.0026(5) 0.0016(5)
C21 0.0166(6) 0.0209(7) 0.0208(7) -0.0002(5) 0.0045(5) 0.0028(5)
C22 0.0219(7) 0.0248(7) 0.0200(7) -0.0038(6) 0.0024(5) 0.0016(6)
C23 0.0215(7) 0.0188(7) 0.0292(8) -0.0049(6) 0.0031(6) -0.0008(5)
C24 0.0208(7) 0.0192(7) 0.0260(7) 0.0032(6) 0.0047(6) 0.0002(5)
C25 0.0154(6) 0.0197(7) 0.0218(7) 0.0009(5) 0.0033(5) 0.0031(5)
C30 0.0126(6) 0.0256(7) 0.0207(7) -0.0015(5) 0.0019(5) 0.0021(5)
C31 0.0225(7) 0.0282(8) 0.0397(9) -0.0060(7) 0.0040(6) 0.0048(6)
C32 0.0180(7) 0.0375(8) 0.0245(7) 0.0026(6) 0.0064(6) 0.0022(6)
C33 0.0173(7) 0.0390(8) 0.0159(7) -0.0040(6) 0.0015(5) -0.0009(6)
C34 0.0265(8) 0.0758(14) 0.0202(8) 0.0101(8) -0.0006(6) 0.0062(8)
C35 0.0234(8) 0.0424(9) 0.0366(9) -0.0188(7) 0.0044(6) -0.0067(7)
C110 0.0225(7) 0.0204(7) 0.0211(7) -0.0018(5) 0.0016(5) 0.0011(5)
C111 0.0292(8) 0.0252(7) 0.0297(8) -0.0031(6) -0.0015(6) -0.0016(6)
C112 0.0313(8) 0.0307(8) 0.0209(7) -0.0037(6) 0.0043(6) 0.0003(6)
C150 0.0302(8) 0.0220(7) 0.0179(7) 0.0019(5) 0.0030(6) 0.0020(6)
C151 0.0404(9) 0.0274(8) 0.0192(7) 0.0019(6) 0.0004(6) 0.0022(7)
C152 0.0363(9) 0.0402(9) 0.0218(8) -0.0006(6) 0.0092(6) 0.0066(7)
C210 0.0247(7) 0.0222(7) 0.0186(7) -0.0002(5) 0.0059(6) 0.0001(6)
C211 0.0344(8) 0.0322(8) 0.0197(7) 0.0020(6) 0.0047(6) 0.0005(6)
C212 0.0299(8) 0.0350(8) 0.0297(8) 0.0051(6) 0.0131(6) 0.0024(6)
C250 0.0228(7) 0.0187(6) 0.0202(7) 0.0019(5) 0.0036(5) 0.0004(5)
C251 0.0298(8) 0.0310(8) 0.0279(8) 0.0024(6) 0.0098(6) 0.0026(6)
C252 0.0294(8) 0.0254(7) 0.0242(7) 0.0038(6) -0.0002(6) 0.0018(6)

loop_
_atom_type_symbol
_atom_type_description
_atom_type_scat_dispersion_real
_atom_type_scat_dispersion_imag
_atom_type_scat_source
C C 0.0033 0.0016 'International Tables Vol C Tables 4.2.6.8 and 6.1.1.4'
H H 0.0000 0.0000 'International Tables Vol C Tables 4.2.6.8 and 6.1.1.4'
N N 0.0061 0.0033 'International Tables Vol C Tables 4.2.6.8 and 6.1.1.4'
Al Al 0.0645 0.0514 'International Tables Vol C Tables 4.2.6.8 and 6.1.1.4'
Cl Cl 0.1484 0.1585 'International Tables Vol C Tables 4.2.6.8 and 6.1.1.4'

loop_
_geom_angle_atom_site_label_1
_geom_angle_atom_site_label_2
_geom_angle_atom_site_label_3
_geom_angle
_geom_angle_site_symmetry_1
_geom_angle_site_symmetry_3
_geom_angle_publ_flag
N3 Al1 N2 114.83(5) . . ?
N3 Al1 N1 122.28(5) . . ?
N2 Al1 N1 96.56(5) . . ?
N3 Al1 Cl1 112.21(4) . . ?
N2 Al1 Cl1 107.31(4) . . ?
N1 Al1 Cl1 101.57(4) . . ?
C2 N1 C10 119.24(11) . . ?
C2 N1 Al1 117.72(9) . . ?
C10 N1 Al1 122.29(8) . . ?
C4 N2 C20 117.74(10) . . ?
C4 N2 Al1 116.97(9) . . ?
C20 N2 Al1 124.62(8) . . ?
C33 N3 C30 113.19(10) . . ?
C33 N3 Al1 119.89(9) . . ?
C30 N3 Al1 126.89(9) . . ?
N1 C2 C3 122.75(12) . . ?
N1 C2 C1 121.56(12) . . ?
C3 C2 C1 115.68(11) . . ?
C4 C3 C2 128.07(12) . . ?
N2 C4 C3 122.75(12) . . ?
N2 C4 C5 119.79(12) . . ?
C3 C4 C5 117.46(11) . . ?
C11 C10 C15 121.38(12) . . ?
C11 C10 N1 120.67(11) . . ?
C15 C10 N1 117.94(11) . . ?
C12 C11 C10 117.82(12) . . ?
C12 C11 C110 118.09(12) . . ?
C10 C11 C110 124.07(12) . . ?
C13 C12 C11 121.52(13) . . ?
C12 C13 C14 119.77(13) . . ?
C13 C14 C15 121.50(13) . . ?
C14 C15 C10 117.95(12) . . ?
C14 C15 C150 120.73(12) . . ?
C10 C15 C150 121.27(12) . . ?
C25 C20 C21 121.22(12) . . ?
C25 C20 N2 120.46(11) . . ?
C21 C20 N2 118.32(11) . . ?
C22 C21 C20 118.03(12) . . ?
C22 C21 C210 119.64(12) . . ?
C20 C21 C210 122.32(12) . . ?
C23 C22 C21 121.38(13) . . ?
C24 C23 C22 119.79(13) . . ?
C23 C24 C25 121.33(13) . . ?
C24 C25 C20 118.17(12) . . ?
C24 C25 C250 118.86(12) . . ?
C20 C25 C250 122.96(12) . . ?
N3 C30 C31 111.46(11) . . ?
N3 C30 C32 113.46(11) . . ?
C31 C30 C32 110.68(12) . . ?
N3 C33 C34 113.40(13) . . ?
N3 C33 C35 113.00(12) . . ?
C34 C33 C35 110.52(13) . . ?
C11 C110 C112 112.02(11) . . ?
C11 C110 C111 111.45(11) . . ?
C112 C110 C111 108.51(12) . . ?
C15 C150 C151 113.70(12) . . ?
C15 C150 C152 111.16(12) . . ?
C151 C150 C152 108.54(12) . . ?
C21 C210 C211 112.83(11) . . ?
C21 C210 C212 111.32(11) . . ?
C211 C210 C212 109.28(12) . . ?
C25 C250 C251 111.27(11) . . ?
C25 C250 C252 111.55(11) . . ?
C251 C250 C252 109.56(12) . . ?

loop_
_geom_bond_atom_site_label_1
_geom_bond_atom_site_label_2
_geom_bond_distance
_geom_bond_site_symmetry_2
_geom_bond_publ_flag
Cl1 Al1 2.1576(5) . ?
Al1 N3 1.7996(11) . ?
Al1 N2 1.8992(11) . ?
Al1 N1 1.9291(11) . ?
N1 C2 1.3375(17) . ?
N1 C10 1.4535(16) . ?
N2 C4 1.3523(17) . ?
N2 C20 1.4517(16) . ?
N3 C33 1.4718(17) . ?
N3 C30 1.4777(17) . ?
C1 C2 1.5080(18) . ?
C2 C3 1.4047(18) . ?
C3 C4 1.3925(19) . ?
C4 C5 1.5053(18) . ?
C10 C11 1.4092(19) . ?
C10 C15 1.4157(19) . ?
C11 C12 1.3983(19) . ?
C11 C110 1.5321(18) . ?
C12 C13 1.384(2) . ?
C13 C14 1.385(2) . ?
C14 C15 1.3923(19) . ?
C15 C150 1.5266(19) . ?
C20 C25 1.4059(19) . ?
C20 C21 1.4153(18) . ?
C21 C22 1.3947(19) . ?
C21 C210 1.5280(18) . ?
C22 C23 1.387(2) . ?
C23 C24 1.384(2) . ?
C24 C25 1.3989(19) . ?
C25 C250 1.5263(19) . ?
C30 C31 1.5261(19) . ?
C30 C32 1.5294(19) . ?
C33 C34 1.528(2) . ?
C33 C35 1.534(2) . ?
C110 C112 1.536(2) . ?
C110 C111 1.5389(19) . ?
C150 C151 1.5355(19) . ?
C150 C152 1.540(2) . ?
C210 C211 1.5336(19) . ?
C210 C212 1.5365(19) . ?
C250 C251 1.5336(19) . ?
C250 C252 1.5339(19) . ?

loop_
_geom_torsion_atom_site_label_1
_geom_torsion_atom_site_label_2
_geom_torsion_atom_site_label_3
_geom_torsion_atom_site_label_4
_geom_torsion
_geom_torsion_site_symmetry_1
_geom_torsion_site_symmetry_2
_geom_torsion_site_symmetry_3
_geom_torsion_site_symmetry_4
_geom_torsion_publ_flag
N3 Al1 N1 C2 -160.29(9) . . . . ?
N2 Al1 N1 C2 -35.36(10) . . . . ?
Cl1 Al1 N1 C2 73.87(9) . . . . ?
N3 Al1 N1 C10 29.70(12) . . . . ?
N2 Al1 N1 C10 154.63(9) . . . . ?
Cl1 Al1 N1 C10 -96.15(9) . . . . ?
N3 Al1 N2 C4 169.16(9) . . . . ?
N1 Al1 N2 C4 38.95(10) . . . . ?
Cl1 Al1 N2 C4 -65.36(9) . . . . ?
N3 Al1 N2 C20 -20.48(12) . . . . ?
N1 Al1 N2 C20 -150.69(10) . . . . ?
Cl1 Al1 N2 C20 105.00(10) . . . . ?
N2 Al1 N3 C33 -33.40(12) . . . . ?
N1 Al1 N3 C33 82.78(11) . . . . ?
Cl1 Al1 N3 C33 -156.29(9) . . . . ?
N2 Al1 N3 C30 148.79(10) . . . . ?
N1 Al1 N3 C30 -95.03(11) . . . . ?
Cl1 Al1 N3 C30 25.90(12) . . . . ?
C10 N1 C2 C3 -175.15(12) . . . . ?
Al1 N1 C2 C3 14.52(17) . . . . ?
C10 N1 C2 C1 3.77(18) . . . . ?
Al1 N1 C2 C1 -166.56(10) . . . . ?
N1 C2 C3 C4 14.6(2) . . . . ?
C1 C2 C3 C4 -164.39(13) . . . . ?
C20 N2 C4 C3 166.51(12) . . . . ?
Al1 N2 C4 C3 -22.44(16) . . . . ?
C20 N2 C4 C5 -14.18(17) . . . . ?
Al1 N2 C4 C5 156.86(10) . . . . ?
C2 C3 C4 N2 -10.1(2) . . . . ?
C2 C3 C4 C5 170.54(13) . . . . ?
C2 N1 C10 C11 -78.49(16) . . . . ?
Al1 N1 C10 C11 91.38(13) . . . . ?
C2 N1 C10 C15 102.59(14) . . . . ?
Al1 N1 C10 C15 -87.54(13) . . . . ?
C15 C10 C11 C12 2.62(19) . . . . ?
N1 C10 C11 C12 -176.25(12) . . . . ?
C15 C10 C11 C110 -175.86(12) . . . . ?
N1 C10 C11 C110 5.27(19) . . . . ?
C10 C11 C12 C13 -1.0(2) . . . . ?
C110 C11 C12 C13 177.62(13) . . . . ?
C11 C12 C13 C14 -0.9(2) . . . . ?
C12 C13 C14 C15 1.2(2) . . . . ?
C13 C14 C15 C10 0.4(2) . . . . ?
C13 C14 C15 C150 -176.94(13) . . . . ?
C11 C10 C15 C14 -2.36(19) . . . . ?
N1 C10 C15 C14 176.55(12) . . . . ?
C11 C10 C15 C150 174.97(12) . . . . ?
N1 C10 C15 C150 -6.12(18) . . . . ?
C4 N2 C20 C25 91.59(15) . . . . ?
Al1 N2 C20 C25 -78.71(14) . . . . ?
C4 N2 C20 C21 -89.07(14) . . . . ?
Al1 N2 C20 C21 100.63(12) . . . . ?
C25 C20 C21 C22 1.68(19) . . . . ?
N2 C20 C21 C22 -177.65(11) . . . . ?
C25 C20 C21 C210 -177.07(12) . . . . ?
N2 C20 C21 C210 3.60(18) . . . . ?
C20 C21 C22 C23 0.8(2) . . . . ?
C210 C21 C22 C23 179.62(12) . . . . ?
C21 C22 C23 C24 -1.9(2) . . . . ?
C22 C23 C24 C25 0.4(2) . . . . ?
C23 C24 C25 C20 2.0(2) . . . . ?
C23 C24 C25 C250 -176.89(12) . . . . ?
C21 C20 C25 C24 -3.09(19) . . . . ?
N2 C20 C25 C24 176.23(11) . . . . ?
C21 C20 C25 C250 175.80(12) . . . . ?
N2 C20 C25 C250 -4.88(19) . . . . ?
C33 N3 C30 C31 -123.29(13) . . . . ?
Al1 N3 C30 C31 54.64(15) . . . . ?
C33 N3 C30 C32 110.96(13) . . . . ?
Al1 N3 C30 C32 -71.11(14) . . . . ?
C30 N3 C33 C34 57.36(16) . . . . ?
Al1 N3 C33 C34 -120.73(12) . . . . ?
C30 N3 C33 C35 -69.42(15) . . . . ?
Al1 N3 C33 C35 112.49(11) . . . . ?
C12 C11 C110 C112 62.95(16) . . . . ?
C10 C11 C110 C112 -118.58(14) . . . . ?
C12 C11 C110 C111 -58.84(16) . . . . ?
C10 C11 C110 C111 119.64(14) . . . . ?
C14 C15 C150 C151 -18.98(19) . . . . ?
C10 C15 C150 C151 163.77(12) . . . . ?
C14 C15 C150 C152 103.86(15) . . . . ?
C10 C15 C150 C152 -73.39(16) . . . . ?
C22 C21 C210 C211 40.81(17) . . . . ?
C20 C21 C210 C211 -140.46(13) . . . . ?
C22 C21 C210 C212 -82.47(15) . . . . ?
C20 C21 C210 C212 96.26(15) . . . . ?
C24 C25 C250 C251 -67.01(16) . . . . ?
C20 C25 C250 C251 114.10(14) . . . . ?
C24 C25 C250 C252 55.67(16) . . . . ?
C20 C25 C250 C252 -123.21(14) . . . . ?
